data_4004015
loop_
_publ_author_name
'He, Lei'
'Shi, Ping-Ping'
'Zhou, Lin'
'Liu, Zhi-Bo'
'Zhang, Wen'
'Ye, Qiong'

_publ_section_title
;
 Coexisting Ferroelectric and Ferroelastic Orders in Rare 3D Homochiral
 Hybrid Bimetal Halides
;
_journal_name_full 'Chemistry of Materials'
_journal_paper_doi 10.1021/acs.chemmater.1c02084
_journal_year 2021
_chemical_absolute_configuration R
_chemical_formula_moiety 'C16 H40 Bi2 Br12 N4 O4 Rb2'
_chemical_formula_sum 'C16 H40 Bi2 Br12 N4 O4 Rb2'
_chemical_formula_weight 1900.22
_space_group_IT_number 1
_space_group_name_Hall 'P 1'
_space_group_name_H-M_alt 'P 1'
_symmetry_cell_setting triclinic
_symmetry_space_group_name_Hall 'P 1'
_symmetry_space_group_name_H-M 'P 1'
_atom_sites_solution_hydrogens geom
_atom_sites_solution_primary direct
_atom_sites_solution_secondary difmap
_audit_creation_method SHELXL-97
_cell_angle_alpha 93.982(4)
_cell_angle_beta 67.441(5)
_cell_angle_gamma 92.837(4)
_cell_formula_units_Z 1
_cell_length_a 8.7893(4)
_cell_length_b 14.0924(7)
_cell_length_c 9.6968(5)
_cell_measurement_reflns_used 5896
_cell_measurement_temperature 293(2)
_cell_measurement_theta_max 24.990
_cell_measurement_theta_min 2.28
_cell_volume 1106.15(10)
_computing_structure_refinement 'SHELXL-97 (Sheldrick, 1997)'
_computing_structure_solution 'SHELXS-97 (Sheldrick, 1990)'
_diffrn_ambient_temperature 293(2)
_diffrn_measured_fraction_theta_full 0.992
_diffrn_measured_fraction_theta_max 0.992
_diffrn_measurement_device_type 'XtaLAB Synergy R, DW system, HyPix'
_diffrn_measurement_method '\w scans'
_diffrn_radiation_monochromator graphite
_diffrn_radiation_source 'fine-focus sealed tube'
_diffrn_radiation_type MoK\a
_diffrn_radiation_wavelength 0.71073
_diffrn_reflns_av_R_equivalents 0.0704
_diffrn_reflns_av_sigmaI/netI 0.1109
_diffrn_reflns_limit_h_max 10
_diffrn_reflns_limit_h_min -10
_diffrn_reflns_limit_k_max 16
_diffrn_reflns_limit_k_min -16
_diffrn_reflns_limit_l_max 11
_diffrn_reflns_limit_l_min -11
_diffrn_reflns_number 15431
_diffrn_reflns_theta_full 24.99
_diffrn_reflns_theta_max 24.99
_diffrn_reflns_theta_min 2.28
_exptl_absorpt_coefficient_mu 20.993
_exptl_absorpt_correction_T_max 0.021
_exptl_absorpt_correction_T_min 0.015
_exptl_absorpt_correction_type multi-scan
_exptl_absorpt_process_details 'CrysAlisPro 1.171.39.46 (Rigaku OD, 2018)'
_exptl_crystal_colour 'light yellow'
_exptl_crystal_density_diffrn 2.853
_exptl_crystal_density_method 'not measured'
_exptl_crystal_description block
_exptl_crystal_F_000 856
_exptl_crystal_size_max 0.200
_exptl_crystal_size_mid 0.200
_exptl_crystal_size_min 0.200
_refine_diff_density_max 3.123
_refine_diff_density_min -2.801
_refine_diff_density_rms 0.301
_refine_ls_abs_structure_details 'Flack H D (1983), Acta Cryst. A39, 876-881'
_refine_ls_abs_structure_Flack -0.018(15)
_refine_ls_extinction_coef 0.00939(14)
_refine_ls_extinction_expression Fc^*^=kFc[1+0.001xFc^2^\l^3^/sin(2\q)]^-1/4^
_refine_ls_extinction_method SHELXL
_refine_ls_goodness_of_fit_ref 1.061
_refine_ls_hydrogen_treatment mixed
_refine_ls_matrix_type full
_refine_ls_number_parameters 356
_refine_ls_number_reflns 7249
_refine_ls_number_restraints 153
_refine_ls_restrained_S_all 1.051
_refine_ls_R_factor_all 0.0865
_refine_ls_R_factor_gt 0.0686
_refine_ls_shift/su_max 0.001
_refine_ls_shift/su_mean 0.000
_refine_ls_structure_factor_coef Fsqd
_refine_ls_weighting_details 'calc w=1/[\s^2^(Fo^2^)+(0.0904P)^2^+0.0000P] where P=(Fo^2^+2Fc^2^)/3'
_refine_ls_weighting_scheme calc
_refine_ls_wR_factor_gt 0.1603
_refine_ls_wR_factor_ref 0.1685
_reflns_number_gt 5896
_reflns_number_total 7249
_reflns_threshold_expression >2sigma(I)
_cod_data_source_file cm1c02084_si_003.cif
_cod_data_source_block R_293K
_cod_original_sg_symbol_Hall P1
_cod_original_sg_symbol_H-M P1
_cod_database_code 4004015

loop_
_symmetry_equiv_pos_as_xyz
'x, y, z'

loop_
_atom_site_label
_atom_site_type_symbol
_atom_site_fract_x
_atom_site_fract_y
_atom_site_fract_z
_atom_site_U_iso_or_equiv
_atom_site_adp_type
_atom_site_occupancy
_atom_site_symmetry_multiplicity
_atom_site_calc_flag
_atom_site_refinement_flags
_atom_site_disorder_assembly
_atom_site_disorder_group
Bi1 Bi 0.37817(4) 0.11645(3) 0.95881(3) 0.02507(9) Uani 1 1 d . . .
Bi2 Bi 0.70944(4) -0.38872(3) 0.35979(3) 0.02653(9) Uani 1 1 d . . .
Br3 Br 0.54273(13) -0.01274(8) 0.70161(11) 0.0438(4) Uani 1 1 d . . .
Br4 Br 0.65742(12) 0.24120(8) 0.87602(10) 0.0392(3) Uani 1 1 d . . .
Br5 Br 0.23949(11) 0.23508(7) 1.21724(10) 0.0364(3) Uani 1 1 d . . .
Br6 Br 0.42561(12) -0.26968(7) 0.46114(10) 0.0369(3) Uani 1 1 d . . .
Br7 Br 0.86228(12) -0.25591(7) 0.49425(11) 0.0457(3) Uani 1 1 d . . .
Br8 Br 0.83851(12) -0.29205(8) 0.09047(11) 0.0405(3) Uani 1 1 d . . .
Br9 Br 0.08615(13) -0.00327(8) 1.03402(11) 0.0470(4) Uani 1 1 d . . .
Br10 Br 0.99128(13) -0.50478(8) 0.28195(12) 0.0489(4) Uani 1 1 d . . .
Br11 Br 0.55926(17) -0.47560(8) 0.64292(12) 0.0562(4) Uani 1 1 d . . .
Br12 Br 0.23518(13) 0.22204(8) 0.80970(12) 0.0497(3) Uani 1 1 d . . .
Br14 Br 0.54718(14) -0.53024(8) 0.22457(12) 0.0547(4) Uani 1 1 d . . .
Br16 Br 0.53285(13) 0.01036(7) 1.12426(11) 0.0506(3) Uani 1 1 d . . .
Rb1 Rb 0.33419(13) 0.43162(7) 0.97674(11) 0.0461(4) Uani 1 1 d . . .
Rb2 Rb 0.74776(14) -0.07579(8) 0.33069(11) 0.0480(4) Uani 1 1 d . . .
N1 N 0.4690(10) 0.7554(6) 0.8059(9) 0.049(3) Uani 1 1 d U . .
H1A H 0.4995 0.7025 0.7456 0.058 Uiso 1 1 calc R . .
H1B H 0.4934 0.8061 0.7490 0.058 Uiso 1 1 calc R . .
N2 N 0.6159(9) 0.2382(6) 0.2465(9) 0.048(3) Uani 1 1 d U . .
H2D H 0.6021 0.1831 0.1993 0.057 Uiso 1 1 calc R . .
H2C H 0.5784 0.2857 0.2115 0.057 Uiso 1 1 calc R . .
C5 C 0.2873(13) 0.7507(9) 0.9006(12) 0.053(3) Uani 1 1 d U . .
H5A H 0.2310 0.8017 0.8792 0.064 Uiso 1 1 calc R . .
H5B H 0.2391 0.6904 0.8812 0.064 Uiso 1 1 calc R . .
C3 C 0.8104(13) 0.2309(8) 0.3569(12) 0.055(3) Uani 1 1 d U . .
H3 H 0.9015 0.2676 0.3711 0.066 Uiso 1 1 calc R . .
C7 C 0.5549(12) 0.7641(8) 0.9122(10) 0.046(3) Uani 1 1 d U . .
H7A H 0.6546 0.7275 0.8741 0.055 Uiso 1 1 calc R . .
H7B H 0.5835 0.8300 0.9289 0.055 Uiso 1 1 calc R . .
C2 C 0.6453(12) 0.2546(8) 0.4801(11) 0.052(3) Uani 1 1 d U . .
H2A H 0.6233 0.2156 0.5646 0.063 Uiso 1 1 calc R . .
H2B H 0.6432 0.3211 0.5140 0.063 Uiso 1 1 calc R . .
C4 C 0.5237(13) 0.2337(9) 0.4112(11) 0.052(3) Uani 1 1 d U . .
H4B H 0.4374 0.2802 0.4469 0.063 Uiso 1 1 calc R . .
H4A H 0.4737 0.1710 0.4354 0.063 Uiso 1 1 calc R . .
O1 O 0.4363(10) 0.6250(5) 1.0447(8) 0.071(3) Uani 1 1 d U . .
H1C H 0.5260 0.6072 1.0392 0.107 Uiso 1 1 calc R . .
O2 O 0.8315(9) 0.1319(5) 0.3518(8) 0.058(3) Uani 1 1 d U . .
H2E H 0.9240 0.1182 0.2833 0.086 Uiso 1 1 d R . .
N3 N 0.1456(13) 0.5367(7) 0.5549(10) 0.079(3) Uani 1 1 d U . .
H3A H 0.1222 0.5450 0.4741 0.095 Uiso 1 1 calc R . .
H3B H 0.2408 0.5683 0.5438 0.095 Uiso 1 1 calc R . .
C12 C 0.0042(17) 0.5765(9) 0.6987(13) 0.076(4) Uani 1 1 d U . .
H12A H 0.0416 0.6317 0.7436 0.091 Uiso 1 1 calc R . .
H12B H -0.0899 0.5933 0.6773 0.091 Uiso 1 1 calc R . .
C10 C 0.1632(16) 0.4330(9) 0.5684(14) 0.077(4) Uani 1 1 d U . .
H10A H 0.2583 0.4221 0.5922 0.093 Uiso 1 1 calc R . .
H10B H 0.1731 0.3964 0.4770 0.093 Uiso 1 1 calc R . .
C9 C 0.4374(13) 0.7264(8) 1.0492(11) 0.048(3) Uani 1 1 d U . .
H9 H 0.4608 0.7531 1.1353 0.057 Uiso 1 1 calc R . .
C6 C 0.2735(13) 0.7605(10) 1.0575(13) 0.063(4) Uani 1 1 d U . .
H6A H 0.1832 0.7213 1.1207 0.076 Uiso 1 1 calc R . .
H6B H 0.2568 0.8262 1.0959 0.076 Uiso 1 1 calc R . .
O3 O 0.0597(10) 0.5026(6) 0.8868(8) 0.073(3) Uani 1 1 d U . .
H3C H 0.0377 0.5537 0.9419 0.110 Uiso 1 1 d R . .
O4 O 1.0547(11) -0.0156(7) 0.4039(8) 0.078(3) Uani 1 1 d U . .
H4E H 0.9951 0.0264 0.3921 0.117 Uiso 1 1 d R . .
C16 C 0.9948(14) 0.0891(8) 0.6132(12) 0.061(4) Uani 1 1 d U . .
H16A H 0.9105 0.1010 0.5753 0.073 Uiso 1 1 calc R . .
H16B H 1.0487 0.1491 0.6252 0.073 Uiso 1 1 calc R . .
C15 C 1.1145(15) 0.0212(10) 0.5127(13) 0.066(4) Uani 1 1 d U . .
H15 H 1.2218 0.0533 0.4646 0.080 Uiso 1 1 calc R . .
C13 C 0.0049(15) 0.4080(9) 0.6956(13) 0.067(4) Uani 1 1 d U . .
H13A H -0.0818 0.3900 0.6595 0.080 Uiso 1 1 calc R . .
H13B H 0.0202 0.3564 0.7498 0.080 Uiso 1 1 calc R . .
C14 C -0.0342(14) 0.4986(9) 0.7919(12) 0.059(4) Uani 1 1 d U . .
H14 H -0.1521 0.4985 0.8548 0.071 Uiso 1 1 calc R . .
C19 C 0.9597(14) -0.0614(9) 0.7270(14) 0.068(4) Uani 1 1 d U . .
H19B H 0.8823 -0.0962 0.6919 0.081 Uiso 1 1 calc R . .
H19A H 0.9605 -0.0899 0.8149 0.081 Uiso 1 1 calc R . .
N4 N 0.9235(12) 0.0416(8) 0.7558(10) 0.076(4) Uani 1 1 d U . .
H4C H 0.8138 0.0494 0.7966 0.092 Uiso 1 1 calc R . .
H4D H 0.9671 0.0675 0.8203 0.092 Uiso 1 1 calc R . .
C20 C 1.1287(14) -0.0557(9) 0.6067(13) 0.070(4) Uani 1 1 d U . .
H20A H 1.1572 -0.1157 0.5487 0.084 Uiso 1 1 calc R . .
H20B H 1.2110 -0.0387 0.6486 0.084 Uiso 1 1 calc R . .
C17 C 0.7891(14) 0.2548(9) 0.2199(14) 0.067(4) Uani 1 1 d U . .
H17A H 0.8203 0.3209 0.1991 0.080 Uiso 1 1 calc R . .
H17B H 0.8572 0.2150 0.1350 0.080 Uiso 1 1 calc R . .

loop_
_atom_site_aniso_label
_atom_site_aniso_U_11
_atom_site_aniso_U_22
_atom_site_aniso_U_33
_atom_site_aniso_U_23
_atom_site_aniso_U_13
_atom_site_aniso_U_12
Bi1 0.02105(14) 0.02915(16) 0.02071(14) -0.00191(13) -0.00355(11) 0.00241(13)
Bi2 0.02569(15) 0.02658(16) 0.02060(14) -0.00450(13) -0.00217(12) 0.00210(13)
Br3 0.0448(6) 0.0435(6) 0.0250(5) -0.0079(5) 0.0053(4) 0.0017(5)
Br4 0.0329(5) 0.0475(6) 0.0292(5) 0.0027(5) -0.0044(4) -0.0105(5)
Br5 0.0294(5) 0.0427(5) 0.0282(5) -0.0088(4) -0.0026(4) 0.0048(4)
Br6 0.0343(5) 0.0408(5) 0.0311(5) -0.0036(4) -0.0068(4) 0.0127(4)
Br7 0.0602(5) 0.0347(5) 0.0537(5) -0.0047(5) -0.0364(4) -0.0029(5)
Br8 0.0351(5) 0.0535(6) 0.0260(5) 0.0051(5) -0.0035(4) 0.0018(5)
Br9 0.0398(6) 0.0572(7) 0.0291(5) 0.0017(5) 0.0008(4) -0.0192(5)
Br10 0.0407(6) 0.0520(6) 0.0453(6) -0.0131(5) -0.0066(5) 0.0231(5)
Br11 0.0767(8) 0.0426(6) 0.0272(5) 0.0078(5) 0.0044(5) -0.0079(6)
Br12 0.0601(6) 0.0462(6) 0.0545(5) 0.0058(5) -0.0334(4) 0.0090(5)
Br14 0.0794(6) 0.0323(6) 0.0712(6) -0.0046(5) -0.0513(4) -0.0026(5)
Br16 0.0763(6) 0.0339(5) 0.0633(5) -0.0069(5) -0.0507(4) 0.0152(5)
Rb1 0.0551(6) 0.0420(6) 0.0316(5) 0.0050(5) -0.0056(4) -0.0003(5)
Rb2 0.0604(6) 0.0434(6) 0.0277(5) 0.0059(5) -0.0019(5) 0.0050(5)
N1 0.063(4) 0.046(5) 0.048(4) 0.010(4) -0.034(3) -0.006(4)
N2 0.047(4) 0.049(5) 0.048(4) 0.012(4) -0.019(3) -0.014(4)
C5 0.046(5) 0.063(6) 0.052(5) -0.010(5) -0.021(4) 0.015(5)
C3 0.054(5) 0.062(6) 0.051(5) -0.006(5) -0.023(4) 0.011(5)
C7 0.047(5) 0.060(6) 0.036(4) 0.008(5) -0.023(4) -0.013(5)
C2 0.045(4) 0.063(5) 0.040(4) -0.014(4) -0.009(3) 0.001(4)
C4 0.045(4) 0.063(5) 0.040(4) -0.014(4) -0.009(3) 0.001(4)
O1 0.112(5) 0.044(4) 0.069(4) 0.028(4) -0.046(4) -0.011(4)
O2 0.055(4) 0.043(4) 0.075(5) 0.004(4) -0.025(3) 0.006(4)
N3 0.105(6) 0.086(6) 0.036(4) -0.006(5) -0.025(4) -0.055(5)
C12 0.108(7) 0.063(7) 0.060(6) 0.009(6) -0.033(6) 0.012(6)
C10 0.072(7) 0.084(7) 0.059(6) -0.036(6) -0.012(5) 0.003(6)
C9 0.059(5) 0.057(5) 0.026(4) 0.009(4) -0.014(3) -0.001(4)
C6 0.040(6) 0.083(7) 0.050(6) -0.005(6) 0.000(5) -0.003(6)
O3 0.080(5) 0.084(5) 0.054(4) -0.019(4) -0.026(4) 0.025(5)
O4 0.093(5) 0.098(6) 0.044(4) 0.001(4) -0.029(4) 0.004(5)
C16 0.077(6) 0.052(6) 0.063(5) -0.024(5) -0.041(4) 0.012(5)
C15 0.062(6) 0.079(6) 0.059(6) -0.002(6) -0.025(5) 0.002(6)
C13 0.078(6) 0.062(6) 0.067(6) -0.012(6) -0.036(5) 0.000(6)
C14 0.063(5) 0.071(6) 0.048(5) -0.002(5) -0.024(4) 0.014(5)
C19 0.064(5) 0.076(7) 0.074(6) -0.020(6) -0.042(4) 0.001(6)
N4 0.073(5) 0.096(7) 0.068(5) -0.016(5) -0.037(4) 0.018(5)
C20 0.073(6) 0.083(7) 0.072(6) -0.020(6) -0.049(4) 0.019(6)
C17 0.058(6) 0.058(6) 0.077(7) 0.004(6) -0.018(5) -0.004(6)

loop_
_atom_type_symbol
_atom_type_description
_atom_type_scat_dispersion_real
_atom_type_scat_dispersion_imag
_atom_type_scat_source
C C 0.0033 0.0016 'International Tables Vol C Tables 4.2.6.8 and 6.1.1.4'
H H 0.0000 0.0000 'International Tables Vol C Tables 4.2.6.8 and 6.1.1.4'
N N 0.0061 0.0033 'International Tables Vol C Tables 4.2.6.8 and 6.1.1.4'
O O 0.0106 0.0060 'International Tables Vol C Tables 4.2.6.8 and 6.1.1.4'
Br Br -0.2901 2.4595 'International Tables Vol C Tables 4.2.6.8 and 6.1.1.4'
Rb Rb -0.9393 2.9676 'International Tables Vol C Tables 4.2.6.8 and 6.1.1.4'
Bi Bi -4.1077 10.2566 'International Tables Vol C Tables 4.2.6.8 and 6.1.1.4'

loop_
_geom_angle_atom_site_label_1
_geom_angle_atom_site_label_2
_geom_angle_atom_site_label_3
_geom_angle
_geom_angle_site_symmetry_1
_geom_angle_site_symmetry_3
_geom_angle_publ_flag
Br12 Bi1 Br5 90.24(3) . . ?
Br12 Bi1 Br4 90.68(3) . . ?
Br5 Bi1 Br4 87.39(3) . . ?
Br12 Bi1 Br9 85.90(4) . . ?
Br5 Bi1 Br9 92.52(3) . . ?
Br4 Bi1 Br9 176.59(4) . . ?
Br12 Bi1 Br3 94.70(3) . . ?
Br5 Bi1 Br3 174.82(4) . . ?
Br4 Bi1 Br3 91.00(3) . . ?
Br9 Bi1 Br3 89.38(3) . . ?
Br12 Bi1 Br16 177.84(3) . . ?
Br5 Bi1 Br16 87.99(3) . . ?
Br4 Bi1 Br16 87.99(3) . . ?
Br9 Bi1 Br16 95.42(3) . . ?
Br3 Bi1 Br16 87.03(3) . . ?
Br7 Bi2 Br8 90.65(3) . . ?
Br7 Bi2 Br10 88.15(3) . . ?
Br8 Bi2 Br10 93.94(3) . . ?
Br7 Bi2 Br11 88.38(4) . . ?
Br8 Bi2 Br11 175.52(4) . . ?
Br10 Bi2 Br11 90.40(4) . . ?
Br7 Bi2 Br6 88.80(3) . . ?
Br8 Bi2 Br6 89.29(3) . . ?
Br10 Bi2 Br6 175.57(4) . . ?
Br11 Bi2 Br6 86.31(3) . . ?
Br7 Bi2 Br14 178.78(4) . . ?
Br8 Bi2 Br14 90.57(3) . . ?
Br10 Bi2 Br14 91.64(3) . . ?
Br11 Bi2 Br14 90.42(4) . . ?
Br6 Bi2 Br14 91.35(3) . . ?
Bi1 Br4 Rb1 83.11(3) . . ?
Bi1 Br5 Rb1 87.44(3) . . ?
Bi2 Br6 Rb2 82.65(3) . . ?
Bi2 Br7 Rb2 89.47(4) . . ?
Bi2 Br8 Rb2 85.49(3) . . ?
Bi1 Br9 Rb2 142.44(4) . 1_456 ?
Bi2 Br10 Rb1 139.62(5) . 1_644 ?
Bi2 Br11 Rb1 172.41(6) . 1_545 ?
Bi1 Br12 Rb1 89.67(4) . . ?
Bi2 Br14 Rb1 145.09(4) . 1_544 ?
Bi1 Br16 Rb2 169.78(4) . 1_556 ?
O1 Rb1 O3 93.3(3) . . ?
O1 Rb1 Br11 73.58(14) . 1_565 ?
O3 Rb1 Br11 78.71(14) . 1_565 ?
O1 Rb1 Br10 80.20(14) . 1_466 ?
O3 Rb1 Br10 68.00(13) . 1_466 ?
Br11 Rb1 Br10 135.93(5) 1_565 1_466 ?
O1 Rb1 Br12 166.06(16) . . ?
O3 Rb1 Br12 79.51(17) . . ?
Br11 Rb1 Br12 93.18(4) 1_565 . ?
Br10 Rb1 Br12 107.62(4) 1_466 . ?
O1 Rb1 Br14 59.80(18) . 1_566 ?
O3 Rb1 Br14 145.45(16) . 1_566 ?
Br11 Rb1 Br14 110.01(4) 1_565 1_566 ?
Br10 Rb1 Br14 85.13(4) 1_466 1_566 ?
Br12 Rb1 Br14 131.14(4) . 1_566 ?
O1 Rb1 Br5 126.16(16) . . ?
O3 Rb1 Br5 118.38(16) . . ?
Br11 Rb1 Br5 149.37(4) 1_565 . ?
Br10 Rb1 Br5 74.30(3) 1_466 . ?
Br12 Rb1 Br5 67.68(3) . . ?
Br14 Rb1 Br5 71.32(3) 1_566 . ?
O1 Rb1 Br4 116.45(18) . . ?
O3 Rb1 Br4 142.14(16) . . ?
Br11 Rb1 Br4 87.48(3) 1_565 . ?
Br10 Rb1 Br4 136.33(4) 1_466 . ?
Br12 Rb1 Br4 66.13(3) . . ?
Br14 Rb1 Br4 72.42(3) 1_566 . ?
Br5 Rb1 Br4 63.27(3) . . ?
O2 Rb2 O4 61.4(2) . . ?
O2 Rb2 Br9 66.33(13) . 1_654 ?
O4 Rb2 Br9 64.74(14) . 1_654 ?
O2 Rb2 Br7 126.52(18) . . ?
O4 Rb2 Br7 68.60(18) . . ?
Br9 Rb2 Br7 108.49(4) 1_654 . ?
O2 Rb2 Br16 80.99(17) . 1_554 ?
O4 Rb2 Br16 137.42(18) . 1_554 ?
Br9 Rb2 Br16 82.96(4) 1_654 1_554 ?
Br7 Rb2 Br16 152.41(4) . 1_554 ?
O2 Rb2 Br8 144.88(13) . . ?
O4 Rb2 Br8 108.72(16) . . ?
Br9 Rb2 Br8 78.93(3) 1_654 . ?
Br7 Rb2 Br8 68.52(3) . . ?
Br16 Rb2 Br8 90.13(4) 1_554 . ?
O2 Rb2 Br6 146.82(13) . . ?
O4 Rb2 Br6 133.21(17) . . ?
Br9 Rb2 Br6 143.99(4) 1_654 . ?
Br7 Rb2 Br6 66.58(3) . . ?
Br16 Rb2 Br6 89.20(4) 1_554 . ?
Br8 Rb2 Br6 65.95(3) . . ?
C7 N1 C5 106.1(7) . . ?
C17 N2 C4 107.7(9) . . ?
C6 C5 N1 106.1(9) . . ?
O2 C3 C17 108.9(10) . . ?
O2 C3 C2 108.1(9) . . ?
C17 C3 C2 103.4(10) . . ?
C9 C7 N1 104.9(9) . . ?
C4 C2 C3 104.9(9) . . ?
C2 C4 N2 106.3(8) . . ?
C9 O1 Rb1 155.4(8) . . ?
C3 O2 Rb2 157.4(7) . . ?
C10 N3 C12 109.1(8) . . ?
C14 C12 N3 102.2(10) . . ?
N3 C10 C13 102.6(9) . . ?
O1 C9 C7 112.1(8) . . ?
O1 C9 C6 110.2(10) . . ?
C7 C9 C6 103.7(10) . . ?
C5 C6 C9 103.5(8) . . ?
C14 O3 Rb1 152.1(6) . . ?
C15 O4 Rb2 146.9(6) . . ?
C15 C16 N4 103.9(10) . . ?
O4 C15 C16 108.0(11) . . ?
O4 C15 C20 111.4(11) . . ?
C16 C15 C20 107.2(10) . . ?
C14 C13 C10 103.2(10) . . ?
C12 C14 O3 112.1(11) . . ?
C12 C14 C13 108.8(10) . . ?
O3 C14 C13 108.4(10) . . ?
N4 C19 C20 99.6(9) . . ?
C16 N4 C19 109.0(8) . . ?
C19 C20 C15 103.2(10) . . ?
N2 C17 C3 106.7(9) . . ?

loop_
_geom_bond_atom_site_label_1
_geom_bond_atom_site_label_2
_geom_bond_distance
_geom_bond_site_symmetry_2
_geom_bond_publ_flag
Bi1 Br12 2.7862(13) . ?
Bi1 Br5 2.7994(10) . ?
Bi1 Br4 2.8313(10) . ?
Bi1 Br9 2.8761(11) . ?
Bi1 Br3 2.9136(10) . ?
Bi1 Br16 2.9773(13) . ?
Bi2 Br7 2.7863(12) . ?
Bi2 Br8 2.8338(11) . ?
Bi2 Br10 2.8595(11) . ?
Bi2 Br11 2.8819(12) . ?
Bi2 Br6 2.8822(10) . ?
Bi2 Br14 2.9190(13) . ?
Br4 Rb1 3.8063(15) . ?
Br5 Rb1 3.6031(15) . ?
Br6 Rb2 3.7482(15) . ?
Br7 Rb2 3.4653(17) . ?
Br8 Rb2 3.6303(15) . ?
Br9 Rb2 3.4218(13) 1_456 ?
Br10 Rb1 3.4207(13) 1_644 ?
Br11 Rb1 3.3941(14) 1_545 ?
Br12 Rb1 3.5024(16) . ?
Br14 Rb1 3.5695(18) 1_544 ?
Br16 Rb2 3.5376(18) 1_556 ?
Rb1 O1 2.937(8) . ?
Rb1 O3 3.092(10) . ?
Rb1 Br11 3.3940(14) 1_565 ?
Rb1 Br10 3.4207(13) 1_466 ?
Rb1 Br14 3.5695(19) 1_566 ?
Rb2 O2 2.996(7) . ?
Rb2 O4 3.108(10) . ?
Rb2 Br9 3.4218(13) 1_654 ?
Rb2 Br16 3.5376(18) 1_554 ?
N1 C7 1.489(15) . ?
N1 C5 1.506(12) . ?
N2 C17 1.453(15) . ?
N2 C4 1.493(12) . ?
C5 C6 1.476(17) . ?
C3 O2 1.411(14) . ?
C3 C17 1.474(19) . ?
C3 C2 1.519(13) . ?
C7 C9 1.451(13) . ?
C2 C4 1.471(17) . ?
O1 C9 1.428(13) . ?
N3 C10 1.498(17) . ?
N3 C12 1.560(14) . ?
C12 C14 1.415(17) . ?
C10 C13 1.508(16) . ?
C9 C6 1.511(17) . ?
O3 C14 1.449(16) . ?
O4 C15 1.407(16) . ?
C16 C15 1.469(16) . ?
C16 N4 1.475(15) . ?
C15 C20 1.504(19) . ?
C13 C14 1.501(16) . ?
C19 N4 1.486(16) . ?
C19 C20 1.499(14) . ?
